data_7218092
loop_
_publ_author_name
'Tripuramallu, Bharat Kumar'
'Manna, Paulami'
'Das, Samar K.'

_publ_section_title
;
 Supramolecular interactions mediated conformational modulation of
 flexible linker leading to the isolation of a metallo-macrocycle in a
 polyoxometalate matrix: Hirshfeld surfaces and 2D fingerprint plots
;
_journal_issue 44
_journal_name_full CrystEngComm
_journal_page_first 10300
_journal_paper_doi 10.1039/C4CE01714E
_journal_volume 16
_journal_year 2014
_chemical_formula_moiety 'C48 H52 Cu2 Mo8 N12 O32'
_chemical_formula_sum 'C48 H52 Cu2 Mo8 N12 O32'
_chemical_formula_weight 2203.62
_chemical_name_systematic
; 
 ? 
;
_space_group_IT_number 14
_symmetry_cell_setting monoclinic
_symmetry_space_group_name_Hall '-P 2ybc'
_symmetry_space_group_name_H-M 'P 1 21/c 1'
_atom_sites_solution_hydrogens geom
_atom_sites_solution_primary direct
_atom_sites_solution_secondary difmap
_audit_creation_method SHELXL-97
_cell_angle_alpha 90.00
_cell_angle_beta 95.699(2)
_cell_angle_gamma 90.00
_cell_formula_units_Z 2
_cell_length_a 13.6251(14)
_cell_length_b 14.7386(15)
_cell_length_c 16.4916(17)
_cell_measurement_reflns_used 5643
_cell_measurement_temperature 100(2)
_cell_measurement_theta_max 25.95
_cell_measurement_theta_min 2.31
_cell_volume 3295.4(6)
_computing_structure_refinement 'SHELXL-97 (Sheldrick, 1997)'
_computing_structure_solution 'SHELXS-97 (Sheldrick, 1990)'
_diffrn_ambient_temperature 100(2)
_diffrn_measured_fraction_theta_full 0.972
_diffrn_measured_fraction_theta_max 0.972
_diffrn_radiation_monochromator graphite
_diffrn_radiation_source 'fine-focus sealed tube'
_diffrn_radiation_type MoK\a
_diffrn_radiation_wavelength 0.71073
_diffrn_reflns_av_R_equivalents 0.0596
_diffrn_reflns_av_sigmaI/netI 0.0834
_diffrn_reflns_limit_h_max 10
_diffrn_reflns_limit_h_min -16
_diffrn_reflns_limit_k_max 18
_diffrn_reflns_limit_k_min -18
_diffrn_reflns_limit_l_max 17
_diffrn_reflns_limit_l_min -20
_diffrn_reflns_number 14475
_diffrn_reflns_theta_full 26.00
_diffrn_reflns_theta_max 26.00
_diffrn_reflns_theta_min 1.50
_exptl_absorpt_coefficient_mu 2.198
_exptl_absorpt_correction_T_max 0.8101
_exptl_absorpt_correction_T_min 0.6676
_exptl_absorpt_correction_type multi-scan
_exptl_absorpt_process_details 'Bruker SAINT'
_exptl_crystal_colour colorless
_exptl_crystal_density_diffrn 2.221
_exptl_crystal_density_method 'not measured'
_exptl_crystal_description block
_exptl_crystal_F_000 2148
_exptl_crystal_size_max 0.20
_exptl_crystal_size_mid 0.15
_exptl_crystal_size_min 0.10
_refine_diff_density_max 2.261
_refine_diff_density_min -0.929
_refine_diff_density_rms 0.244
_refine_ls_extinction_method none
_refine_ls_goodness_of_fit_ref 1.099
_refine_ls_hydrogen_treatment mixed
_refine_ls_matrix_type full
_refine_ls_number_parameters 463
_refine_ls_number_reflns 6296
_refine_ls_number_restraints 0
_refine_ls_restrained_S_all 1.099
_refine_ls_R_factor_all 0.0914
_refine_ls_R_factor_gt 0.0663
_refine_ls_shift/su_max 0.001
_refine_ls_shift/su_mean 0.000
_refine_ls_structure_factor_coef Fsqd
_refine_ls_weighting_details 'calc w=1/[\s^2^(Fo^2^)+(0.0710P)^2^+0.0000P] where P=(Fo^2^+2Fc^2^)/3'
_refine_ls_weighting_scheme calc
_refine_ls_wR_factor_gt 0.1372
_refine_ls_wR_factor_ref 0.1472
_reflns_number_gt 4778
_reflns_number_total 6296
_reflns_threshold_expression >2sigma(I)
_cod_data_source_file c4ce01714e2.cif
_cod_data_source_block skd849_m
_cod_depositor_comments 'Adding full bibliography for 7218092.cif.'
_cod_original_sg_symbol_H-M P2(1)/c
_cod_database_code 7218092

loop_
_symmetry_equiv_pos_as_xyz
'x, y, z'
'-x, y+1/2, -z+1/2'
'-x, -y, -z'
'x, -y-1/2, z-1/2'

loop_
_atom_site_label
_atom_site_type_symbol
_atom_site_fract_x
_atom_site_fract_y
_atom_site_fract_z
_atom_site_U_iso_or_equiv
_atom_site_adp_type
_atom_site_occupancy
_atom_site_symmetry_multiplicity
_atom_site_calc_flag
_atom_site_refinement_flags
C1 C 1.0785(7) 0.0027(6) 0.1860(5) 0.018(2) Uani 1 1 d .
H1 H 1.0508 -0.0402 0.1491 0.022 Uiso 1 1 calc R
C2 C 1.1728(8) 0.0271(6) 0.1937(5) 0.021(2) Uani 1 1 d .
H2 H 1.2224 0.0046 0.1644 0.025 Uiso 1 1 calc R
C3 C 1.0926(6) 0.1043(5) 0.2782(5) 0.0085(18) Uani 1 1 d .
C4 C 1.0590(6) 0.1685(6) 0.3403(5) 0.0134(19) Uani 1 1 d .
C5 C 1.1152(6) 0.2365(6) 0.3787(5) 0.015(2) Uani 1 1 d .
H5 H 1.1808 0.2446 0.3693 0.018 Uiso 1 1 calc R
C6 C 1.0702(7) 0.2931(6) 0.4323(6) 0.018(2) Uani 1 1 d .
H6 H 1.1054 0.3404 0.4589 0.022 Uiso 1 1 calc R
C7 C 0.9731(7) 0.2780(6) 0.4451(6) 0.019(2) Uani 1 1 d .
H7 H 0.9420 0.3140 0.4811 0.023 Uiso 1 1 calc R
C8 C 0.9227(7) 0.2076(7) 0.4029(6) 0.019(2) Uani 1 1 d .
H8 H 0.8574 0.1971 0.4118 0.023 Uiso 1 1 calc R
C9 C 1.2779(7) 0.1324(6) 0.2824(6) 0.017(2) Uani 1 1 d .
H9A H 1.2724 0.1980 0.2794 0.021 Uiso 1 1 calc R
H9B H 1.3263 0.1138 0.2464 0.021 Uiso 1 1 calc R
C10 C 1.3140(6) 0.1055(6) 0.3687(6) 0.016(2) Uani 1 1 d .
C11 C 1.3795(7) 0.1618(6) 0.4122(6) 0.016(2) Uani 1 1 d .
H11 H 1.3979 0.2158 0.3887 0.019 Uiso 1 1 calc R
C12 C 1.4188(6) 0.1404(6) 0.4901(6) 0.016(2) Uani 1 1 d .
H12 H 1.4628 0.1799 0.5186 0.019 Uiso 1 1 calc R
C13 C 1.2873(6) 0.0236(6) 0.4037(5) 0.0126(19) Uani 1 1 d .
H13 H 1.2429 -0.0156 0.3750 0.015 Uiso 1 1 calc R
C14 C 1.3283(7) 0.0018(6) 0.4818(6) 0.016(2) Uani 1 1 d .
H14 H 1.3117 -0.0532 0.5046 0.019 Uiso 1 1 calc R
C15 C 0.6841(6) 0.1376(6) 0.2852(5) 0.0123(19) Uani 1 1 d .
H15 H 0.6888 0.1953 0.2633 0.015 Uiso 1 1 calc R
C16 C 0.6058(6) 0.1045(6) 0.3192(5) 0.0110(18) Uiso 1 1 d .
H16 H 0.5472 0.1351 0.3250 0.013 Uiso 1 1 calc R
C17 C 0.7198(6) 0.0000(6) 0.3225(5) 0.0138(19) Uani 1 1 d .
C18 C 0.7822(6) -0.0804(6) 0.3349(5) 0.0133(19) Uani 1 1 d .
C19 C 0.7571(6) -0.1633(6) 0.3651(5) 0.015(2) Uani 1 1 d .
H19 H 0.6941 -0.1736 0.3803 0.018 Uiso 1 1 calc R
C20 C 0.8273(7) -0.2307(6) 0.3722(5) 0.020(2) Uani 1 1 d .
H20 H 0.8114 -0.2878 0.3910 0.024 Uiso 1 1 calc R
C21 C 0.9196(7) -0.2140(6) 0.3520(6) 0.020(2) Uani 1 1 d .
H21 H 0.9679 -0.2586 0.3589 0.024 Uiso 1 1 calc R
C22 C 0.9411(7) -0.1297(6) 0.3209(5) 0.016(2) Uani 1 1 d .
H22 H 1.0039 -0.1190 0.3055 0.019 Uiso 1 1 calc R
C23 C 0.5656(7) -0.0398(6) 0.3886(6) 0.016(2) Uani 1 1 d .
H23A H 0.5549 -0.0968 0.3597 0.020 Uiso 1 1 calc R
H23B H 0.5019 -0.0106 0.3899 0.020 Uiso 1 1 calc R
C24 C 0.6075(6) -0.0589(6) 0.4737(5) 0.0120(19) Uani 1 1 d .
Cu5 Cu 0.88981(8) 0.06096(7) 0.26140(7) 0.0144(3) Uani 1 1 d .
H16A H 0.832(8) 0.154(8) 0.132(7) 0.04(4) Uiso 1 1 d .
H15B H 0.593(12) 0.277(13) 0.143(11) 0.14(8) Uiso 1 1 d .
Mo1 Mo 0.48391(5) 1.09704(5) 0.06198(4) 0.00768(18) Uani 1 1 d .
Mo2 Mo 0.50843(5) 0.90542(5) 0.15178(4) 0.00937(19) Uani 1 1 d .
Mo3 Mo 0.29617(5) 1.02645(5) -0.05123(5) 0.00938(19) Uani 1 1 d .
Mo4 Mo 0.31940(5) 0.82570(5) 0.03723(5) 0.00955(19) Uani 1 1 d .
N1 N 0.8747(5) -0.0644(5) 0.3127(4) 0.0136(16) Uani 1 1 d .
N2 N 0.7556(5) 0.0724(4) 0.2883(4) 0.0120(16) Uani 1 1 d .
N3 N 0.6281(5) 0.0178(5) 0.3437(4) 0.0133(16) Uani 1 1 d .
N4 N 0.9637(5) 0.1553(5) 0.3508(4) 0.0145(17) Uani 1 1 d .
N5 N 1.0283(5) 0.0492(5) 0.2396(5) 0.0157(17) Uani 1 1 d .
N6 N 1.1825(5) 0.0923(5) 0.2538(5) 0.0139(16) Uani 1 1 d .
O1 O 0.4097(4) 1.1337(4) 0.1310(4) 0.0144(13) Uani 1 1 d .
O2 O 0.5656(4) 1.1864(4) 0.0531(3) 0.0093(12) Uani 1 1 d .
O3 O 0.5757(4) 1.0196(4) 0.1281(3) 0.0108(13) Uani 1 1 d .
O4 O 0.4313(4) 0.9476(4) 0.2184(4) 0.0135(13) Uani 1 1 d .
O5 O 0.5999(4) 0.8523(4) 0.2112(4) 0.0153(14) Uani 1 1 d .
O6 O 0.4358(4) 0.8037(4) 0.1077(3) 0.0090(12) Uani 1 1 d .
O7 O 0.2457(4) 0.8595(4) 0.1090(4) 0.0151(14) Uani 1 1 d .
O8 O 0.2775(4) 0.7213(4) 0.0097(4) 0.0172(14) Uani 1 1 d .
O9 O 0.2639(4) 0.8996(4) -0.0520(4) 0.0110(13) Uani 1 1 d .
O10 O 0.2303(4) 1.0662(4) 0.0233(4) 0.0153(14) Uani 1 1 d .
O11 O 0.2302(4) 1.0595(4) -0.1391(4) 0.0148(14) Uani 1 1 d .
O12 O 0.4015(4) 1.1186(4) -0.0395(3) 0.0110(13) Uani 1 1 d .
O13 O 0.4207(4) 0.9665(4) 0.0370(3) 0.0066(12) Uani 1 1 d .
O14 O 0.8283(6) 0.3199(5) 0.2277(5) 0.037(2) Uani 1 1 d .
O15 O 0.6443(6) 0.3273(5) 0.1652(5) 0.040(2) Uani 1 1 d .
O16 O 0.8717(5) 0.1558(4) 0.1713(4) 0.0207(16) Uani 1 1 d .
H16B H 0.8562 0.2044 0.1907 0.031 Uiso 1 1 calc R

loop_
_atom_site_aniso_label
_atom_site_aniso_U_11
_atom_site_aniso_U_22
_atom_site_aniso_U_33
_atom_site_aniso_U_23
_atom_site_aniso_U_13
_atom_site_aniso_U_12
C1 0.034(6) 0.017(5) 0.005(5) -0.006(4) 0.007(4) -0.004(4)
C2 0.035(6) 0.022(5) 0.009(5) 0.007(4) 0.019(4) 0.002(4)
C3 0.007(4) 0.008(4) 0.011(4) 0.002(3) 0.001(3) 0.004(3)
C4 0.012(5) 0.014(5) 0.015(5) 0.000(4) 0.008(4) 0.004(4)
C5 0.007(4) 0.010(4) 0.027(5) -0.003(4) 0.004(4) -0.004(3)
C6 0.017(5) 0.009(5) 0.030(6) 0.003(4) 0.003(4) -0.002(4)
C7 0.025(5) 0.016(5) 0.017(5) -0.011(4) 0.003(4) 0.009(4)
C8 0.016(5) 0.027(5) 0.017(5) -0.003(4) 0.011(4) 0.006(4)
C9 0.016(5) 0.013(5) 0.025(5) 0.001(4) 0.014(4) -0.004(4)
C10 0.011(5) 0.013(5) 0.024(5) 0.003(4) 0.008(4) 0.003(4)
C11 0.022(5) 0.004(4) 0.025(5) 0.005(4) 0.013(4) 0.004(4)
C12 0.012(5) 0.010(5) 0.026(5) -0.003(4) 0.004(4) -0.005(4)
C13 0.017(5) 0.006(4) 0.016(5) -0.006(3) 0.006(4) -0.001(3)
C14 0.022(5) 0.004(4) 0.024(5) -0.001(4) 0.010(4) 0.000(4)
C15 0.019(5) 0.002(4) 0.016(5) 0.000(3) -0.001(4) 0.003(3)
C17 0.011(5) 0.014(5) 0.017(5) -0.006(4) 0.006(4) -0.006(3)
C18 0.010(4) 0.021(5) 0.008(5) 0.000(4) -0.002(4) 0.001(4)
C19 0.010(5) 0.020(5) 0.018(5) -0.006(4) 0.009(4) -0.003(4)
C20 0.036(6) 0.009(5) 0.013(5) -0.004(4) -0.003(4) 0.003(4)
C21 0.018(5) 0.023(5) 0.021(5) -0.006(4) 0.004(4) 0.014(4)
C22 0.019(5) 0.016(5) 0.014(5) 0.002(4) 0.007(4) 0.004(4)
C23 0.014(5) 0.014(5) 0.022(5) 0.001(4) 0.005(4) -0.005(4)
C24 0.011(4) 0.009(4) 0.017(5) -0.004(4) 0.008(4) 0.001(3)
Cu5 0.0159(6) 0.0117(6) 0.0164(6) -0.0005(5) 0.0050(5) -0.0009(4)
Mo1 0.0123(4) 0.0022(3) 0.0092(4) 0.0003(3) 0.0045(3) 0.0006(3)
Mo2 0.0153(4) 0.0043(4) 0.0092(4) 0.0010(3) 0.0045(3) 0.0003(3)
Mo3 0.0112(4) 0.0049(4) 0.0125(4) 0.0011(3) 0.0032(3) 0.0013(3)
Mo4 0.0128(4) 0.0039(4) 0.0128(4) -0.0002(3) 0.0056(3) -0.0005(3)
N1 0.015(4) 0.013(4) 0.014(4) -0.002(3) 0.004(3) 0.001(3)
N2 0.022(4) 0.003(3) 0.012(4) 0.003(3) 0.007(3) -0.002(3)
N3 0.019(4) 0.013(4) 0.007(4) -0.001(3) 0.003(3) -0.003(3)
N4 0.008(4) 0.020(4) 0.017(4) 0.000(3) 0.003(3) 0.001(3)
N5 0.021(4) 0.011(4) 0.016(4) -0.004(3) 0.004(3) -0.003(3)
N6 0.015(4) 0.008(4) 0.021(4) 0.004(3) 0.013(3) 0.007(3)
O1 0.017(3) 0.012(3) 0.015(3) -0.001(3) 0.006(3) 0.000(3)
O2 0.014(3) 0.006(3) 0.009(3) -0.004(2) 0.007(2) 0.001(2)
O3 0.010(3) 0.005(3) 0.016(3) 0.000(2) -0.006(2) 0.001(2)
O4 0.019(3) 0.009(3) 0.014(3) -0.002(2) 0.008(3) 0.000(2)
O5 0.022(4) 0.008(3) 0.017(3) 0.003(3) 0.002(3) 0.001(2)
O6 0.013(3) 0.003(3) 0.011(3) 0.004(2) 0.002(2) -0.003(2)
O7 0.017(3) 0.016(3) 0.013(3) 0.000(3) 0.006(3) 0.000(3)
O8 0.020(4) 0.012(3) 0.020(4) -0.002(3) 0.006(3) 0.000(3)
O9 0.008(3) 0.009(3) 0.016(3) 0.000(2) 0.002(2) -0.004(2)
O10 0.017(3) 0.010(3) 0.018(4) 0.005(3) 0.002(3) -0.004(2)
O11 0.016(3) 0.008(3) 0.020(4) -0.003(3) 0.005(3) 0.003(2)
O12 0.013(3) 0.006(3) 0.015(3) 0.004(2) 0.006(3) 0.000(2)
O13 0.010(3) 0.006(3) 0.005(3) -0.004(2) 0.004(2) -0.005(2)
O14 0.055(5) 0.016(4) 0.042(5) -0.006(3) 0.014(4) -0.010(3)
O15 0.043(5) 0.030(5) 0.047(5) -0.012(4) 0.010(4) 0.001(4)
O16 0.021(4) 0.021(4) 0.020(4) -0.001(3) 0.003(3) -0.005(3)

loop_
_atom_type_symbol
_atom_type_description
_atom_type_scat_dispersion_real
_atom_type_scat_dispersion_imag
_atom_type_scat_source
C C 0.0033 0.0016 'International Tables Vol C Tables 4.2.6.8 and 6.1.1.4'
H H 0.0000 0.0000 'International Tables Vol C Tables 4.2.6.8 and 6.1.1.4'
N N 0.0061 0.0033 'International Tables Vol C Tables 4.2.6.8 and 6.1.1.4'
O O 0.0106 0.0060 'International Tables Vol C Tables 4.2.6.8 and 6.1.1.4'
Cu Cu 0.3201 1.2651 'International Tables Vol C Tables 4.2.6.8 and 6.1.1.4'
Mo Mo -1.6832 0.6857 'International Tables Vol C Tables 4.2.6.8 and 6.1.1.4'

loop_
_geom_angle_atom_site_label_1
_geom_angle_atom_site_label_2
_geom_angle_atom_site_label_3
_geom_angle
_geom_angle_site_symmetry_1
_geom_angle_site_symmetry_3
C2 C1 N5 110.2(8) . .
C2 C1 H1 124.9 . .
N5 C1 H1 124.9 . .
C1 C2 N6 106.4(8) . .
C1 C2 H2 126.8 . .
N6 C2 H2 126.8 . .
N5 C3 N6 111.0(7) . .
N5 C3 C4 119.2(8) . .
N6 C3 C4 129.8(7) . .
N4 C4 C5 123.2(8) . .
N4 C4 C3 111.3(7) . .
C5 C4 C3 125.4(8) . .
C4 C5 C6 117.8(8) . .
C4 C5 H5 121.1 . .
C6 C5 H5 121.1 . .
C7 C6 C5 119.1(8) . .
C7 C6 H6 120.5 . .
C5 C6 H6 120.5 . .
C6 C7 C8 118.6(8) . .
C6 C7 H7 120.7 . .
C8 C7 H7 120.7 . .
N4 C8 C7 122.8(9) . .
N4 C8 H8 118.6 . .
C7 C8 H8 118.6 . .
N6 C9 C10 113.1(7) . .
N6 C9 H9A 109.0 . .
C10 C9 H9A 109.0 . .
N6 C9 H9B 109.0 . .
C10 C9 H9B 109.0 . .
H9A C9 H9B 107.8 . .
C11 C10 C13 119.3(9) . .
C11 C10 C9 118.0(8) . .
C13 C10 C9 122.7(8) . .
C10 C11 C12 121.5(8) . .
C10 C11 H11 119.3 . .
C12 C11 H11 119.3 . .
C11 C12 C24 120.1(8) . 3_756
C11 C12 H12 120.0 . .
C24 C12 H12 120.0 3_756 .
C14 C13 C10 119.0(8) . .
C14 C13 H13 120.5 . .
C10 C13 H13 120.5 . .
C24 C14 C13 121.9(8) 3_756 .
C24 C14 H14 119.0 3_756 .
C13 C14 H14 119.0 . .
C16 C15 N2 108.8(8) . .
C16 C15 H15 125.6 . .
N2 C15 H15 125.6 . .
C15 C16 N3 107.4(7) . .
C15 C16 H16 126.3 . .
N3 C16 H16 126.3 . .
N2 C17 N3 110.0(8) . .
N2 C17 C18 118.7(8) . .
N3 C17 C18 131.2(8) . .
N1 C18 C19 121.3(8) . .
N1 C18 C17 111.2(8) . .
C19 C18 C17 127.5(8) . .
C18 C19 C20 118.4(9) . .
C18 C19 H19 120.8 . .
C20 C19 H19 120.8 . .
C21 C20 C19 120.1(9) . .
C21 C20 H20 119.9 . .
C19 C20 H20 119.9 . .
C20 C21 C22 119.3(8) . .
C20 C21 H21 120.3 . .
C22 C21 H21 120.3 . .
N1 C22 C21 121.6(9) . .
N1 C22 H22 119.2 . .
C21 C22 H22 119.2 . .
N3 C23 C24 113.6(7) . .
N3 C23 H23A 108.8 . .
C24 C23 H23A 108.8 . .
N3 C23 H23B 108.8 . .
C24 C23 H23B 108.8 . .
H23A C23 H23B 107.7 . .
C14 C24 C12 118.2(8) 3_756 3_756
C14 C24 C23 123.5(8) 3_756 .
C12 C24 C23 118.3(8) 3_756 .
N2 Cu5 N5 177.3(3) . .
N2 Cu5 O16 93.4(3) . .
N5 Cu5 O16 88.6(3) . .
N2 Cu5 N1 81.2(3) . .
N5 Cu5 N1 97.7(3) . .
O16 Cu5 N1 155.4(3) . .
N2 Cu5 N4 99.9(3) . .
N5 Cu5 N4 78.1(3) . .
O16 Cu5 N4 94.0(3) . .
N1 Cu5 N4 110.6(3) . .
O1 Mo1 O2 104.3(3) . .
O1 Mo1 O3 101.8(3) . .
O2 Mo1 O3 96.3(2) . .
O1 Mo1 O12 101.2(3) . .
O2 Mo1 O12 97.1(2) . .
O3 Mo1 O12 149.5(2) . .
O1 Mo1 O13 99.3(2) . .
O2 Mo1 O13 156.4(2) . .
O3 Mo1 O13 78.7(2) . .
O12 Mo1 O13 78.1(2) . .
O1 Mo1 O13 174.8(2) . 3_675
O2 Mo1 O13 80.9(2) . 3_675
O3 Mo1 O13 77.8(2) . 3_675
O12 Mo1 O13 77.4(2) . 3_675
O13 Mo1 O13 75.5(2) . 3_675
O5 Mo2 O4 105.1(3) . .
O5 Mo2 O6 100.4(3) . .
O4 Mo2 O6 101.7(3) . .
O5 Mo2 O3 100.3(3) . .
O4 Mo2 O3 98.3(3) . .
O6 Mo2 O3 146.2(2) . .
O5 Mo2 O13 160.0(2) . .
O4 Mo2 O13 94.8(2) . .
O6 Mo2 O13 77.7(2) . .
O3 Mo2 O13 73.7(2) . .
O5 Mo2 O12 88.5(2) . 3_675
O4 Mo2 O12 164.5(2) . 3_675
O6 Mo2 O12 82.7(2) . 3_675
O3 Mo2 O12 71.5(2) . 3_675
O13 Mo2 O12 71.44(19) . 3_675
O10 Mo3 O11 104.2(3) . .
O10 Mo3 O9 101.8(3) . .
O11 Mo3 O9 99.9(3) . .
O10 Mo3 O12 97.1(3) . .
O11 Mo3 O12 101.8(3) . .
O9 Mo3 O12 146.6(2) . .
O10 Mo3 O13 94.9(2) . .
O11 Mo3 O13 160.9(2) . .
O9 Mo3 O13 77.5(2) . .
O12 Mo3 O13 73.6(2) . .
O10 Mo3 O3 164.3(2) . 3_675
O11 Mo3 O3 88.9(2) . 3_675
O9 Mo3 O3 84.1(2) . 3_675
O12 Mo3 O3 71.3(2) . 3_675
O13 Mo3 O3 71.96(19) . 3_675
O8 Mo4 O7 104.3(3) . .
O8 Mo4 O6 104.4(3) . .
O7 Mo4 O6 98.0(3) . .
O8 Mo4 O9 102.3(3) . .
O7 Mo4 O9 98.8(3) . .
O6 Mo4 O9 143.7(2) . .
O8 Mo4 O2 89.4(2) . 3_675
O7 Mo4 O2 166.3(2) . 3_675
O6 Mo4 O2 78.5(2) . 3_675
O9 Mo4 O2 77.7(2) . 3_675
O8 Mo4 O13 158.6(2) . .
O7 Mo4 O13 97.0(2) . .
O6 Mo4 O13 73.4(2) . .
O9 Mo4 O13 72.7(2) . .
O2 Mo4 O13 69.29(18) 3_675 .
C22 N1 C18 119.2(8) . .
C22 N1 Cu5 127.1(6) . .
C18 N1 Cu5 113.5(5) . .
C17 N2 C15 107.0(7) . .
C17 N2 Cu5 115.2(6) . .
C15 N2 Cu5 137.8(6) . .
C17 N3 C16 106.8(7) . .
C17 N3 C23 128.2(8) . .
C16 N3 C23 124.9(8) . .
C8 N4 C4 118.5(8) . .
C8 N4 Cu5 127.7(6) . .
C4 N4 Cu5 113.0(6) . .
C3 N5 C1 105.9(8) . .
C3 N5 Cu5 117.6(6) . .
C1 N5 Cu5 136.0(6) . .
C3 N6 C2 106.5(7) . .
C3 N6 C9 131.3(7) . .
C2 N6 C9 122.2(8) . .
Mo1 O2 Mo4 118.9(3) . 3_675
Mo1 O3 Mo2 109.0(3) . .
Mo1 O3 Mo3 109.7(3) . 3_675
Mo2 O3 Mo3 104.2(2) . 3_675
Mo4 O6 Mo2 118.1(3) . .
Mo3 O9 Mo4 118.3(3) . .
Mo1 O12 Mo3 108.9(3) . .
Mo1 O12 Mo2 110.6(2) . 3_675
Mo3 O12 Mo2 104.5(2) . 3_675
Mo1 O13 Mo3 92.0(2) . .
Mo1 O13 Mo2 91.55(19) . .
Mo3 O13 Mo2 162.6(3) . .
Mo1 O13 Mo1 104.5(2) . 3_675
Mo3 O13 Mo1 97.83(19) . 3_675
Mo2 O13 Mo1 97.8(2) . 3_675
Mo1 O13 Mo4 164.7(3) . .
Mo3 O13 Mo4 86.95(17) . .
Mo2 O13 Mo4 85.18(17) . .
Mo1 O13 Mo4 90.78(17) 3_675 .
Cu5 O16 H16A 127(8) . .
Cu5 O16 H16B 109.5 . .
H16A O16 H16B 99.2 . .

loop_
_geom_bond_atom_site_label_1
_geom_bond_atom_site_label_2
_geom_bond_distance
_geom_bond_site_symmetry_2
C1 C2 1.328(13) .
C1 N5 1.356(11) .
C1 H1 0.9300 .
C2 N6 1.377(12) .
C2 H2 0.9300 .
C3 N5 1.313(11) .
C3 N6 1.338(10) .
C3 C4 1.498(12) .
C4 N4 1.340(11) .
C4 C5 1.377(12) .
C5 C6 1.401(12) .
C5 H5 0.9300 .
C6 C7 1.378(12) .
C6 H6 0.9300 .
C7 C8 1.391(12) .
C7 H7 0.9300 .
C8 N4 1.319(11) .
C8 H8 0.9300 .
C9 N6 1.463(11) .
C9 C10 1.512(13) .
C9 H9A 0.9700 .
C9 H9B 0.9700 .
C10 C11 1.368(12) .
C10 C13 1.402(12) .
C11 C12 1.379(12) .
C11 H11 0.9300 .
C12 C24 1.403(12) 3_756
C12 H12 0.9300 .
C13 C14 1.390(12) .
C13 H13 0.9300 .
C14 C24 1.374(12) 3_756
C14 H14 0.9300 .
C15 C16 1.345(12) .
C15 N2 1.365(10) .
C15 H15 0.9300 .
C16 N3 1.365(10) .
C16 H16 0.9300 .
C17 N2 1.321(11) .
C17 N3 1.357(11) .
C17 C18 1.462(12) .
C18 N1 1.367(11) .
C18 C19 1.375(12) .
C19 C20 1.376(12) .
C19 H19 0.9300 .
C20 C21 1.354(13) .
C20 H20 0.9300 .
C21 C22 1.387(13) .
C21 H21 0.9300 .
C22 N1 1.319(11) .
C22 H22 0.9300 .
C23 N3 1.456(11) .
C23 C24 1.489(12) .
C23 H23A 0.9700 .
C23 H23B 0.9700 .
C24 C14 1.374(12) 3_756
C24 C12 1.403(12) 3_756
Cu5 N2 1.932(7) .
Cu5 N5 1.963(8) .
Cu5 O16 2.037(7) .
Cu5 N1 2.051(7) .
Cu5 N4 2.197(7) .
Mo1 O1 1.685(6) .
Mo1 O2 1.740(6) .
Mo1 O3 1.946(5) .
Mo1 O12 1.946(6) .
Mo1 O13 2.131(5) .
Mo1 O13 2.377(5) 3_675
Mo2 O5 1.698(6) .
Mo2 O4 1.711(6) .
Mo2 O6 1.901(5) .
Mo2 O3 1.973(6) .
Mo2 O13 2.318(5) .
Mo2 O12 2.348(6) 3_675
Mo3 O10 1.697(6) .
Mo3 O11 1.699(6) .
Mo3 O9 1.920(5) .
Mo3 O12 1.972(6) .
Mo3 O13 2.299(5) .
Mo3 O3 2.357(6) 3_675
Mo4 O8 1.687(6) .
Mo4 O7 1.701(6) .
Mo4 O6 1.898(5) .
Mo4 O9 1.925(6) .
Mo4 O2 2.274(6) 3_675
Mo4 O13 2.493(5) .
O2 Mo4 2.274(6) 3_675
O3 Mo3 2.357(6) 3_675
O12 Mo2 2.348(6) 3_675
O13 Mo1 2.377(5) 3_675
O15 H15B 1.05(18) .
O16 H16A 0.80(11) .
O16 H16B 0.8200 .

loop_
_geom_hbond_atom_site_label_D
_geom_hbond_atom_site_label_H
_geom_hbond_atom_site_label_A
_geom_hbond_distance_DH
_geom_hbond_distance_HA
_geom_hbond_distance_DA
_geom_hbond_angle_DHA
_geom_hbond_site_symmetry_A
O16 H16A O9 0.80(11) 1.94(11) 2.690(9) 157(11) 3_665
O15 H15B O2 1.05(18) 2.01(19) 2.914(10) 142(14) 1_545
C20 H20 O10 0.93 2.67 3.579(11) 167.4 2_635
C21 H21 O16 0.93 2.61 3.483(11) 156.0 2_745
C22 H22 O14 0.93 2.57 3.401(12) 149.5 2_745
C14 H14 O8 0.93 2.52 3.401(10) 157.1 4_666
C12 H12 O2 0.93 2.45 3.346(10) 161.1 4_676
C11 H11 O5 0.93 2.60 3.494(10) 161.0 2_745
C11 H11 O12 0.93 2.71 3.339(10) 125.6 4_676
C11 H11 O6 0.93 2.61 3.313(10) 133.3 2_745
C9 H9B O1 0.97 2.33 3.217(11) 151.7 1_645
C2 H2 O7 0.93 2.36 3.052(11) 131.1 1_645
C6 H6 O10 0.93 2.36 3.264(11) 164.7 4_676
C8 H8 O8 0.93 2.38 3.216(11) 149.8 2_645
